data_1544267
loop_
_publ_author_name
'Wang, Feng'
'Cao, Bei'
'To, Wai-Pong'
'Tse, Chun-Wai'
'Li, Kai'
'Chang, Xiao-Yong'
'Zang, Chao'
'Chan, Sharon Lai-Fung'
'Che, Chi-Ming'

_publ_section_title
;
 The effects of chelating N4ligand coordination on Co(ii)-catalysed
 photochemical conversion of CO2to CO: reaction mechanism and DFT
 calculations
;
_journal_issue 20
_journal_name_full 'Catal. Sci. Technol.'
_journal_page_first 7408
_journal_paper_doi 10.1039/C6CY01265E
_journal_volume 6
_journal_year 2016
_chemical_formula_moiety 'C17 H24 Cl2 Co N4'
_chemical_formula_sum 'C17 H24 Cl2 Co N4'
_chemical_formula_weight 414.23
_chemical_name_systematic C6
_space_group_crystal_system orthorhombic
_space_group_IT_number 60
_space_group_name_Hall '-P 2n 2ab'
_space_group_name_H-M_alt 'P b c n'
_symmetry_space_group_name_Hall '-P 2n 2ab'
_symmetry_space_group_name_H-M 'P b c n'
_atom_sites_solution_hydrogens mixed
_atom_sites_solution_primary direct
_audit_creation_date 2015-02-25
_audit_creation_method
;
Olex2 1.2
(compiled 2015.01.26 svn.r3150 for OlexSys, GUI svn.r4998)
;
_audit_update_record
;
2015-03-03 deposited with the CCDC.
2016-08-15 downloaded from the CCDC.
;
_cell_angle_alpha 90
_cell_angle_beta 90
_cell_angle_gamma 90
_cell_formula_units_Z 4
_cell_length_a 14.2357(14)
_cell_length_b 8.2893(8)
_cell_length_c 15.2974(17)
_cell_measurement_reflns_used 27330
_cell_measurement_temperature 115(2)
_cell_volume 1805.2(3)
_computing_cell_refinement 'APEX2 (Bruker, 2014)'
_computing_data_collection 'APEX2 (Bruker, 2014)'
_computing_data_reduction 'SAINT (Bruker, 2014)'
_computing_molecular_graphics 'Olex2 (Dolomanov et al., 2009)'
_computing_publication_material 'Olex2 (Dolomanov et al., 2009)'
_computing_structure_refinement 'SHELXL (Sheldrick, 2008)'
_computing_structure_solution 'SHELXS (Sheldrick, 2008)'
_diffrn_ambient_temperature 114.99
_diffrn_measured_fraction_theta_full 1.000
_diffrn_measured_fraction_theta_max 1.000
_diffrn_measurement_device_type 'Bruker D8 Venture with PHOTON100 CMOS detector'
_diffrn_measurement_method '\w scan'
_diffrn_radiation_type MoK\a
_diffrn_radiation_wavelength 0.71073
_diffrn_reflns_av_R_equivalents 0.0271
_diffrn_reflns_av_unetI/netI 0.0123
_diffrn_reflns_Laue_measured_fraction_full 1.000
_diffrn_reflns_Laue_measured_fraction_max 1.000
_diffrn_reflns_limit_h_max 18
_diffrn_reflns_limit_h_min -18
_diffrn_reflns_limit_k_max 10
_diffrn_reflns_limit_k_min -10
_diffrn_reflns_limit_l_max 19
_diffrn_reflns_limit_l_min -19
_diffrn_reflns_number 27330
_diffrn_reflns_point_group_measured_fraction_full 1.000
_diffrn_reflns_point_group_measured_fraction_max 1.000
_diffrn_reflns_theta_full 26.000
_diffrn_reflns_theta_max 27.520
_diffrn_reflns_theta_min 2.663
_diffrn_source 'micro focus'
_exptl_absorpt_coefficient_mu 1.253
_exptl_absorpt_correction_T_max 0.7456
_exptl_absorpt_correction_T_min 0.6367
_exptl_absorpt_correction_type multi-scan
_exptl_absorpt_process_details
;
SADABS-2014/2 (Bruker,2014/2) was used for absorption correction.
wR2(int) was 0.1412 before and 0.0444 after correction.
The Ratio of minimum to maximum transmission is 0.8539.
The \l/2 correction factor is 0.00150.
;
_exptl_crystal_colour purple
_exptl_crystal_density_diffrn 1.524
_exptl_crystal_description plate
_exptl_crystal_F_000 860
_exptl_crystal_recrystallization_method 'Re-crystallisation from solvent: '
_exptl_crystal_size_max 0.466
_exptl_crystal_size_mid 0.162
_exptl_crystal_size_min 0.13
_refine_diff_density_max 0.339
_refine_diff_density_min -0.244
_refine_diff_density_rms 0.048
_refine_ls_extinction_method none
_refine_ls_goodness_of_fit_ref 1.060
_refine_ls_hydrogen_treatment mixed
_refine_ls_matrix_type full
_refine_ls_number_parameters 133
_refine_ls_number_reflns 2083
_refine_ls_number_restraints 12
_refine_ls_restrained_S_all 1.060
_refine_ls_R_factor_all 0.0258
_refine_ls_R_factor_gt 0.0216
_refine_ls_shift/su_max 0.001
_refine_ls_shift/su_mean 0.000
_refine_ls_structure_factor_coef Fsqd
_refine_ls_weighting_details 'w=1/[\s^2^(Fo^2^)+(0.0208P)^2^+1.2763P] where P=(Fo^2^+2Fc^2^)/3'
_refine_ls_weighting_scheme calc
_refine_ls_wR_factor_gt 0.0517
_refine_ls_wR_factor_ref 0.0540
_reflns_Friedel_coverage 0.000
_reflns_number_gt 1876
_reflns_number_total 2083
_reflns_threshold_expression 'I > 2\s(I)'
_cod_data_source_file c6cy01265e2.cif
_cod_data_source_block mo_chem0035_b0ma
_cod_database_code 1544267
_shelx_space_group_comment
;
The symmetry employed for this shelxl refinement is uniquely defined
by the following loop, which should always be used as a source of
symmetry information in preference to the above space-group names.
They are only intended as comments.
;
_shelx_estimated_absorpt_t_max 0.854
_shelx_estimated_absorpt_t_min 0.593
_olex2_refinement_description
;
1. Fixed Uiso
 At 1.2 times of:
  All C(H) groups, All C(H,H) groups, All C(H,H,H,H,H,H) groups
 At 1.5 times of:
  All C(H,H,H) groups
2. Restrained distances
 C8-H8AB = C8-H8BC = C8-H8AA = C8-H8BD
 0.98 with sigma of 0.01
 C9-H9A
 0.98 with sigma of 0.005
 C9-H9B = C9-H9A
 0.98 with sigma of 0.005
 H8AB-H8AA = H8BC-H8BD
 1.605 with sigma of 0.005
 H8AB-C9
 2.07 with sigma of 0.02
 H8AA-C9
 2.07 with sigma of 0.02
 H9A-H9B
 1.6 with sigma of 0.04
3. Others
 Fixed Sof: C9(0.5) H8BC(0.5) H8BD(0.5) H8AB(0.5) H8AA(0.5) H9A(0.5) H9B(0.5)
4.a Secondary CH2 refined with riding coordinates:
 C6(H6A,H6B)
4.b Aromatic/amide H refined with riding coordinates:
 C1(H1), C4(H4), C3(H3), C2(H2)
4.c Idealised Me refined as rotating group:
 C7(H7A,H7B,H7C)
;
_shelx_shelxl_version_number 2014/7
_olex2_submission_special_instructions 'No special instructions were received'

loop_
_space_group_symop_operation_xyz
'x, y, z'
'-x+1/2, -y+1/2, z+1/2'
'x+1/2, -y+1/2, -z'
'-x, y, -z+1/2'
'-x, -y, -z'
'x-1/2, y-1/2, -z-1/2'
'-x-1/2, y-1/2, z'
'x, -y, z-1/2'

loop_
_atom_site_label
_atom_site_type_symbol
_atom_site_fract_x
_atom_site_fract_y
_atom_site_fract_z
_atom_site_U_iso_or_equiv
_atom_site_adp_type
_atom_site_occupancy
_atom_site_site_symmetry_order
_atom_site_calc_flag
_atom_site_refinement_flags_posn
_atom_site_refinement_flags_adp
_atom_site_refinement_flags_occupancy
_atom_site_disorder_assembly
_atom_site_disorder_group
Co1 Co 0.5000 0.21451(3) 0.7500 0.01379(8) Uani 1 2 d S T P . .
Cl1 Cl 0.57059(2) 0.01156(4) 0.65456(2) 0.02416(9) Uani 1 1 d . . . . .
N1 N 0.38008(8) 0.24396(13) 0.66809(7) 0.0168(2) Uani 1 1 d . . . . .
N2 N 0.41366(8) 0.40716(14) 0.82240(7) 0.0167(2) Uani 1 1 d . . . . .
C1 C 0.37332(10) 0.20166(16) 0.58362(9) 0.0208(3) Uani 1 1 d . . . . .
H1 H 0.4243 0.1459 0.5572 0.025 Uiso 1 1 calc R . . . .
C7 C 0.42528(10) 0.39886(19) 0.91815(9) 0.0242(3) Uani 1 1 d . . . . .
H7A H 0.4184 0.2868 0.9375 0.036 Uiso 1 1 calc GR . . . .
H7B H 0.3773 0.4657 0.9464 0.036 Uiso 1 1 calc GR . . . .
H7C H 0.4878 0.4385 0.9341 0.036 Uiso 1 1 calc GR . . . .
C6 C 0.31691(9) 0.35528(17) 0.80143(9) 0.0193(3) Uani 1 1 d . . . . .
H6A H 0.2722 0.4414 0.8182 0.023 Uiso 1 1 calc R . . . .
H6B H 0.3013 0.2575 0.8356 0.023 Uiso 1 1 calc R . . . .
C4 C 0.22571(10) 0.35712(18) 0.65982(11) 0.0266(3) Uani 1 1 d . . . . .
H4 H 0.1747 0.4097 0.6880 0.032 Uiso 1 1 calc R . . . .
C3 C 0.22068(12) 0.31635(18) 0.57200(11) 0.0321(4) Uani 1 1 d . . . . .
H3 H 0.1666 0.3433 0.5386 0.039 Uiso 1 1 calc R . . . .
C2 C 0.29494(11) 0.23631(18) 0.53355(10) 0.0271(3) Uani 1 1 d . . . . .
H2 H 0.2923 0.2055 0.4738 0.033 Uiso 1 1 calc R . . . .
C5 C 0.30667(9) 0.31958(16) 0.70554(9) 0.0184(3) Uani 1 1 d . . . . .
C9 C 0.52979(19) 0.6227(3) 0.7867(2) 0.0214(6) Uani 0.5 1 d D . . . .
C8 C 0.42620(10) 0.57844(18) 0.79518(11) 0.0249(3) Uani 1 1 d D . . . .
H8BC H 0.3635(11) 0.629(4) 0.804(2) 0.030 Uiso 0.5 1 d DR . . A -1
H8BD H 0.4690(16) 0.625(4) 0.8398(17) 0.030 Uiso 0.5 1 d DR . . B -1
H8AB H 0.4009(14) 0.579(4) 0.7350(8) 0.030 Uiso 0.5 1 d DR . . C -2
H8AA H 0.3923(14) 0.655(3) 0.8313(15) 0.030 Uiso 0.5 1 d DR . . D -2
H9A H 0.532(2) 0.7386(9) 0.800(2) 0.030 Uiso 0.5 1 d DR . . E -1
H9B H 0.568(2) 0.575(4) 0.8336(15) 0.030 Uiso 0.5 1 d DR . . . .

loop_
_atom_site_aniso_label
_atom_site_aniso_U_11
_atom_site_aniso_U_22
_atom_site_aniso_U_33
_atom_site_aniso_U_23
_atom_site_aniso_U_13
_atom_site_aniso_U_12
Co1 0.01437(13) 0.01186(13) 0.01515(13) 0.000 -0.00255(9) 0.000
Cl1 0.02634(17) 0.01728(16) 0.02886(18) -0.00534(13) -0.00488(14) 0.00622(13)
N1 0.0177(5) 0.0137(5) 0.0190(5) 0.0001(4) -0.0035(4) -0.0013(4)
N2 0.0158(5) 0.0161(5) 0.0181(5) -0.0018(4) 0.0011(4) -0.0008(4)
C1 0.0250(7) 0.0157(6) 0.0216(7) -0.0012(5) -0.0036(5) -0.0023(5)
C7 0.0244(7) 0.0307(8) 0.0174(7) -0.0059(6) 0.0015(5) 0.0005(6)
C6 0.0143(6) 0.0190(7) 0.0246(7) -0.0020(5) 0.0015(5) 0.0000(5)
C4 0.0220(7) 0.0189(7) 0.0389(8) -0.0044(6) -0.0099(6) 0.0044(6)
C3 0.0325(8) 0.0226(7) 0.0412(9) -0.0028(7) -0.0217(7) 0.0050(6)
C2 0.0373(8) 0.0200(7) 0.0241(7) -0.0011(6) -0.0142(6) -0.0016(6)
C5 0.0179(6) 0.0125(6) 0.0248(7) -0.0003(5) -0.0028(5) -0.0012(5)
C9 0.0192(13) 0.0122(12) 0.0328(15) -0.0029(11) 0.0010(12) -0.0012(10)
C8 0.0200(7) 0.0176(7) 0.0371(9) 0.0015(6) 0.0012(6) -0.0003(5)

loop_
_atom_type_symbol
_atom_type_description
_atom_type_scat_dispersion_real
_atom_type_scat_dispersion_imag
_atom_type_scat_source
C C 0.0033 0.0016 'International Tables Vol C Tables 4.2.6.8 and 6.1.1.4'
H H 0.0000 0.0000 'International Tables Vol C Tables 4.2.6.8 and 6.1.1.4'
N N 0.0061 0.0033 'International Tables Vol C Tables 4.2.6.8 and 6.1.1.4'
Cl Cl 0.1484 0.1585 'International Tables Vol C Tables 4.2.6.8 and 6.1.1.4'
Co Co 0.3494 0.9721 'International Tables Vol C Tables 4.2.6.8 and 6.1.1.4'

loop_
_geom_angle_atom_site_label_1
_geom_angle_atom_site_label_2
_geom_angle_atom_site_label_3
_geom_angle
_geom_angle_site_symmetry_1
_geom_angle_site_symmetry_3
Cl1 Co1 Cl1 92.99(2) . 4_656
N1 Co1 Cl1 95.78(3) . 4_656
N1 Co1 Cl1 95.78(3) 4_656 .
N1 Co1 Cl1 93.26(3) 4_656 4_656
N1 Co1 Cl1 93.27(3) . .
N1 Co1 N1 166.85(6) 4_656 .
N1 Co1 N2 93.75(4) . 4_656
N1 Co1 N2 77.03(4) 4_656 4_656
N1 Co1 N2 93.75(4) 4_656 .
N1 Co1 N2 77.03(4) . .
N2 Co1 Cl1 88.31(3) . 4_656
N2 Co1 Cl1 88.31(3) 4_656 .
N2 Co1 Cl1 170.29(3) 4_656 4_656
N2 Co1 Cl1 170.29(3) . .
N2 Co1 N2 92.03(6) . 4_656
C1 N1 Co1 126.39(10) . .
C1 N1 C5 118.39(12) . .
C5 N1 Co1 115.14(9) . .
C7 N2 Co1 112.69(9) . .
C7 N2 C6 107.84(11) . .
C7 N2 C8 107.96(11) . .
C6 N2 Co1 101.04(8) . .
C6 N2 C8 109.16(11) . .
C8 N2 Co1 117.58(8) . .
N1 C1 H1 118.8 . .
N1 C1 C2 122.44(14) . .
C2 C1 H1 118.8 . .
N2 C7 H7A 109.5 . .
N2 C7 H7B 109.5 . .
N2 C7 H7C 109.5 . .
H7A C7 H7B 109.5 . .
H7A C7 H7C 109.5 . .
H7B C7 H7C 109.5 . .
N2 C6 H6A 109.4 . .
N2 C6 H6B 109.4 . .
N2 C6 C5 111.06(11) . .
H6A C6 H6B 108.0 . .
C5 C6 H6A 109.4 . .
C5 C6 H6B 109.4 . .
C3 C4 H4 120.7 . .
C5 C4 H4 120.7 . .
C5 C4 C3 118.54(14) . .
C4 C3 H3 120.3 . .
C2 C3 C4 119.37(14) . .
C2 C3 H3 120.3 . .
C1 C2 H2 120.6 . .
C3 C2 C1 118.80(14) . .
C3 C2 H2 120.6 . .
N1 C5 C6 115.56(11) . .
N1 C5 C4 122.42(13) . .
C4 C5 C6 121.98(13) . .
C8 C9 C8 115.5(2) 4_656 .
C8 C9 H8BD 155.8(7) 4_656 .
C8 C9 H9A 104(2) . .
C8 C9 H9A 114(2) 4_656 .
C8 C9 H9B 112(2) . .
C8 C9 H9B 107(2) 4_656 .
H8BD C9 H9A 82(3) . .
H8BD C9 H9B 85(2) . .
H9A C9 H9B 104(2) . .
N2 C8 C9 111.65(15) . .
N2 C8 H8BC 105(2) . .
N2 C8 H8BD 105(2) . .
N2 C8 H8AB 102.8(17) . .
N2 C8 H8AA 114.0(19) . .
C9 C8 N2 122.35(16) 4_656 .
C9 C8 C9 56.4(2) 4_656 .
C9 C8 H8BC 141(2) . .
C9 C8 H8BC 113(2) 4_656 .
C9 C8 H8BD 51.1(18) . .
C9 C8 H8BD 103(2) 4_656 .
C9 C8 H8AB 105.8(13) . .
C9 C8 H8AB 49.5(13) 4_656 .
C9 C8 H8AA 111.8(15) . .
C9 C8 H8AA 122.7(19) 4_656 .
H8BC C8 H8BD 107.3(11) . .
H8AB C8 H8AA 110.1(11) . .

loop_
_geom_bond_atom_site_label_1
_geom_bond_atom_site_label_2
_geom_bond_distance
_geom_bond_site_symmetry_2
Co1 Cl1 2.4437(4) 4_656
Co1 Cl1 2.4437(4) .
Co1 N1 2.1316(11) 4_656
Co1 N1 2.1317(11) .
Co1 N2 2.2995(11) .
Co1 N2 2.2995(11) 4_656
N1 C1 1.3424(18) .
N1 C5 1.3465(18) .
N2 C7 1.4757(17) .
N2 C6 1.4781(16) .
N2 C8 1.4903(18) .
C1 H1 0.9500 .
C1 C2 1.384(2) .
C7 H7A 0.9800 .
C7 H7B 0.9800 .
C7 H7C 0.9800 .
C6 H6A 0.9900 .
C6 H6B 0.9900 .
C6 C5 1.5035(19) .
C4 H4 0.9500 .
C4 C3 1.387(2) .
C4 C5 1.3836(19) .
C3 H3 0.9500 .
C3 C2 1.380(2) .
C2 H2 0.9500 .
C9 C8 1.525(3) .
C9 C8 1.448(3) 4_656
C9 H8BD 1.19(3) .
C9 H9A 0.981(4) .
C9 H9B 0.982(5) .
C8 C9 1.448(3) 4_656
C8 H8BC 0.993(10) .
C8 H8BD 0.994(10) .
C8 H8AB 0.988(9) .
C8 H8AA 0.971(9) .

loop_
_geom_torsion_atom_site_label_1
_geom_torsion_atom_site_label_2
_geom_torsion_atom_site_label_3
_geom_torsion_atom_site_label_4
_geom_torsion
_geom_torsion_site_symmetry_1
_geom_torsion_site_symmetry_4
Co1 N1 C1 C2 -175.02(11) . .
Co1 N1 C5 C6 -6.25(15) . .
Co1 N1 C5 C4 175.93(11) . .
Co1 N2 C6 C5 -47.09(12) . .
Co1 N2 C8 C9 -47.04(18) . .
Co1 N2 C8 C9 16.0(2) . 4_656
N1 C1 C2 C3 -0.4(2) . .
N2 C6 C5 N1 39.41(16) . .
N2 C6 C5 C4 -142.75(13) . .
C1 N1 C5 C6 176.78(12) . .
C1 N1 C5 C4 -1.0(2) . .
C7 N2 C6 C5 -165.50(11) . .
C7 N2 C8 C9 144.86(18) . 4_656
C7 N2 C8 C9 81.78(18) . .
C6 N2 C8 C9 -161.25(16) . .
C6 N2 C8 C9 -98.17(19) . 4_656
C4 C3 C2 C1 -1.2(2) . .
C3 C4 C5 N1 -0.6(2) . .
C3 C4 C5 C6 -178.26(14) . .
C5 N1 C1 C2 1.6(2) . .
C5 C4 C3 C2 1.7(2) . .
C8 N2 C6 C5 77.46(14) . .
C8 C9 C8 N2 82.7(2) 4_656 .
C8 C9 C8 C9 -32.6(3) 4_656 4_656
